data_7200990
loop_
_publ_author_name
'Mazej, Zoran'
'Goreshnik, Evgeny'
'Jagli\<ci\'c, Zvonko'
'Gawe\/l, Bart\/lomiej'
'\/Lasocha, Wies\/law'
'Grzybowska, Dorota'
'Jaro\'n, Tomasz'
'Kurzyd\/lowski, Dominik'
'Malinowski, Przemys\/law'
'Ko\'zminski, Wiktor'
'Szyd\/lowska, Jadwiga'
'Leszczy\'nski, Piotr'
'Grochala, Wojciech'

_publ_section_title
;
 KAgF3, K2AgF4 and K3Ag2F7: important steps towards a layered
 antiferromagnetic fluoroargentate(II),
;
_journal_issue 8
_journal_name_full CrystEngComm
_journal_page_first 1702
_journal_paper_doi 10.1039/b902161b
_journal_volume 11
_journal_year 2009
_chemical_formula_moiety 'Ag F3 K'
_chemical_formula_sum 'Ag F3 K'
_chemical_formula_weight 203.97
_chemical_name_common 'potassium trifluoro argentate'
_chemical_name_systematic ' ?'
_space_group_IT_number 62
_symmetry_cell_setting orthorhombic
_symmetry_space_group_name_Hall '-P 2ac 2n'
_symmetry_space_group_name_H-M 'P n m a'
_cell_angle_alpha 90
_cell_angle_beta 90
_cell_angle_gamma 90
_cell_formula_units_Z 4
_cell_length_a 6.2689(2)
_cell_length_b 8.3015(2)
_cell_length_c 6.1844(2)
_cell_measurement_temperature 293
_cell_volume 321.844(17)
_computing_publication_material '(Jana2000; Petricek and Dusek, 2000)'
_computing_structure_refinement '(Jana2000; Petricek and Dusek, 2000)'
_diffrn_ambient_temperature 293
_diffrn_detector_type PSD
_diffrn_measurement_device_type 'D8 ADVANCE'
_diffrn_radiation_type 'Cu K\a'
_diffrn_radiation_wavelength 1.54178
_exptl_absorpt_coefficient_mu 61.017
_exptl_absorpt_process_details '(Jana2000; Petricek, Dusek & Palatinus, 2000)'
_exptl_crystal_density_diffrn 4.21
_exptl_crystal_F_000 372
_pd_char_colour brown
_pd_instr_location ' ?'
_pd_meas_2theta_range_inc 0.02
_pd_meas_2theta_range_max 79.980
_pd_meas_2theta_range_min 3.000
_pd_meas_number_of_points 3850
_pd_proc_2theta_range_inc 0.02
_pd_proc_2theta_range_max 79.98
_pd_proc_2theta_range_min 18.02
_pd_proc_ls_pref_orient_corr none
_pd_proc_ls_profile_function Pseudo-Voigt
_pd_proc_ls_prof_R_factor 0.0563
_pd_proc_ls_prof_wR_expected 0.0712
_pd_proc_ls_prof_wR_factor 0.0977
_refine_ls_extinction_method none
_refine_ls_number_parameters 15
_refine_ls_R_factor_all 0.0607
_refine_ls_R_factor_gt 0.0533
_refine_ls_shift/su_max 0.0115
_refine_ls_shift/su_mean 0.0026
_refine_ls_weighting_scheme sigma
_refine_ls_wR_factor_gt 0.0427
_refine_ls_wR_factor_ref 0.0440
_cod_data_source_file b902161b.txt
_cod_data_source_block (II)
_cod_original_cell_volume 321.84(2)
_cod_database_code 7200990

loop_
_symmetry_equiv_pos_site_id
_symmetry_equiv_pos_as_xyz
1 x,y,z
2 1/2+x,y,1/2-z
3 1/2-x,1/2+y,1/2+z
4 -x,1/2+y,-z
5 -x,-y,-z
6 1/2-x,-y,1/2+z
7 1/2+x,1/2-y,1/2-z
8 x,1/2-y,z

loop_
_atom_site_label
_atom_site_type_symbol
_atom_site_fract_x
_atom_site_fract_y
_atom_site_fract_z
_atom_site_adp_type
_atom_site_U_iso_or_equiv
_atom_site_symmetry_multiplicity
_atom_site_occupancy
_atom_site_calc_flag
_atom_site_refinement_flags
_atom_site_disorder_assembly
_atom_site_disorder_group
Ag1 Ag 0.5 0 0 Uiso 0.0054(5) 4 1 d . . .
F2 F 0.3120(13) -0.0372(12) -0.2764(16) Uiso 0.029(4) 8 1 d . . .
F1 F 0.4376(17) 0.25 -0.024(4) Uiso 0.014(4) 4 1 d . . .
K1 K -0.001(2) 0.25 -0.0246(16) Uiso 0.0248(17) 4 1 d . . .

loop_
_atom_type_symbol
_atom_type_scat_dispersion_real
_atom_type_scat_dispersion_imag
_atom_type_scat_source
_atom_type_scat_Cromer_Mann_a1
_atom_type_scat_Cromer_Mann_b1
_atom_type_scat_Cromer_Mann_a2
_atom_type_scat_Cromer_Mann_b2
_atom_type_scat_Cromer_Mann_a3
_atom_type_scat_Cromer_Mann_b3
_atom_type_scat_Cromer_Mann_a4
_atom_type_scat_Cromer_Mann_b4
_atom_type_scat_Cromer_Mann_c
F 0.073 0.053 'International Tables Vol C Tables 4.2.6.8 and 6.1.1.4' 3.5392 10.2825 2.6412 4.2944 1.517 0.2615 1.0243 26.1476 0.2776
K 0.387 1.066 'International Tables Vol C Tables 4.2.6.8 and 6.1.1.4' 8.2186 12.7949 7.4398 0.7748 1.0519 213.186996 0.8659 41.684101 1.4228
Ag 0.131 4.282 'International Tables Vol C Tables 4.2.6.8 and 6.1.1.4' 19.2808 0.6446 16.688499 7.4726 4.8045 24.6605 1.0463 99.815598 5.179

loop_
_geom_angle_atom_site_label_1
_geom_angle_atom_site_label_2
_geom_angle_atom_site_label_3
_geom_angle_site_symmetry_1
_geom_angle_site_symmetry_2
_geom_angle_site_symmetry_3
_geom_angle
_geom_angle_publ_flag
F2 Ag1 F2 . . 5_655 180 yes
F2 Ag1 F2 . . 2_554 88.3(3) yes
F2 Ag1 F2 . . 6_555 91.7(3) yes
F2 Ag1 F1 . . . 89.1(6) yes
F2 Ag1 F1 . . 5_655 90.9(6) yes
F2 Ag1 F2 5_655 . . 180 yes
F2 Ag1 F2 5_655 . 2_554 91.7(3) yes
F2 Ag1 F2 5_655 . 6_555 88.3(3) yes
F2 Ag1 F1 5_655 . . 90.9(6) yes
F2 Ag1 F1 5_655 . 5_655 89.1(6) yes
F2 Ag1 F2 2_554 . . 88.3(3) yes
F2 Ag1 F2 2_554 . 5_655 91.7(3) yes
F2 Ag1 F2 2_554 . 6_555 180 yes
F2 Ag1 F1 2_554 . . 103.6(5) yes
F2 Ag1 F1 2_554 . 5_655 76.4(5) yes
F2 Ag1 F2 6_555 . . 91.7(3) yes
F2 Ag1 F2 6_555 . 5_655 88.3(3) yes
F2 Ag1 F2 6_555 . 2_554 180 yes
F2 Ag1 F1 6_555 . . 76.4(5) yes
F2 Ag1 F1 6_555 . 5_655 103.6(5) yes
F1 Ag1 F1 . . 5_655 180 yes
F1 Ag1 F1 5_655 . . 180 yes
Ag1 F2 Ag1 . . 2_454 154.5(5) yes
Ag1 F2 F1 . . . 45.7(4) yes
Ag1 F2 F1 . . 6_554 148.0(6) yes
Ag1 F2 K1 . . 2_554 89.9(4) yes
Ag1 F2 K1 . . 6_554 108.7(4) yes
Ag1 F2 Ag1 2_454 . . 154.5(5) yes
Ag1 F2 F1 2_454 . . 114.5(4) yes
Ag1 F2 F1 2_454 . 6_554 47.0(2) yes
Ag1 F2 K1 2_454 . 2_554 88.8(4) yes
Ag1 F2 K1 2_454 . 6_554 96.8(4) yes
F1 F2 F1 . . 6_554 160.4(4) yes
F1 F2 K1 . . 2_554 57.3(4) yes
F1 F2 K1 . . 6_554 137.0(5) yes
F1 F2 F1 6_554 . . 160.4(4) yes
F1 F2 K1 6_554 . 2_554 120.3(5) yes
F1 F2 K1 6_554 . 6_554 60.7(4) yes
K1 F2 K1 2_554 . 6_554 97.0(4) yes
K1 F2 K1 6_554 . 2_554 97.0(4) yes
Ag1 F1 Ag1 . . 4_655 157.2(7) yes
Ag1 F1 F2 . . . 45.2(3) yes
Ag1 F1 F2 . . 6_555 56.6(3) yes
Ag1 F1 F2 . . 3_555 132.9(8) yes
Ag1 F1 F2 . . 8_555 151.2(10) yes
Ag1 F1 K1 . . . 100.6(3) yes
Ag1 F1 K1 . . 2_554 92.5(6) yes
Ag1 F1 Ag1 4_655 . . 157.2(7) yes
Ag1 F1 F2 4_655 . . 151.2(10) yes
Ag1 F1 F2 4_655 . 6_555 132.9(8) yes
Ag1 F1 F2 4_655 . 3_555 56.6(3) yes
Ag1 F1 F2 4_655 . 8_555 45.2(3) yes
Ag1 F1 K1 4_655 . . 100.6(3) yes
Ag1 F1 K1 4_655 . 2_554 92.5(6) yes
F2 F1 F2 . . 6_555 68.5(3) yes
F2 F1 F2 . . 3_555 130.2(4) yes
F2 F1 F2 . . 8_555 107.5(7) yes
F2 F1 K1 . . . 74.5(3) yes
F2 F1 K1 . . 2_554 60.8(4) yes
F2 F1 F2 6_555 . . 68.5(3) yes
F2 F1 F2 6_555 . 3_555 77.8(5) yes
F2 F1 F2 6_555 . 8_555 130.2(4) yes
F2 F1 K1 6_555 . . 56.3(3) yes
F2 F1 K1 6_555 . 2_554 127.9(5) yes
F2 F1 F2 3_555 . . 130.2(4) yes
F2 F1 F2 3_555 . 6_555 77.8(5) yes
F2 F1 F2 3_555 . 8_555 68.5(3) yes
F2 F1 K1 3_555 . . 56.3(3) yes
F2 F1 K1 3_555 . 2_554 127.9(5) yes
F2 F1 F2 8_555 . . 107.5(7) yes
F2 F1 F2 8_555 . 6_555 130.2(4) yes
F2 F1 F2 8_555 . 3_555 68.5(3) yes
F2 F1 K1 8_555 . . 74.5(3) yes
F2 F1 K1 8_555 . 2_554 60.8(4) yes
K1 F1 K1 . . 2_554 97.7(7) yes
K1 F1 K1 2_554 . . 97.7(7) yes
F2 K1 F2 2_454 . 6_555 83.0(3) yes
F2 K1 F2 2_454 . 3_555 167.2(4) yes
F2 K1 F2 2_454 . 7_454 109.1(5) yes
F2 K1 F1 2_454 . . 113.6(4) yes
F2 K1 F1 2_454 . 2_454 61.9(3) yes
F2 K1 F2 6_555 . 2_454 83.0(3) yes
F2 K1 F2 6_555 . 3_555 84.6(4) yes
F2 K1 F2 6_555 . 7_454 167.2(4) yes
F2 K1 F1 6_555 . . 63.0(4) yes
F2 K1 F1 6_555 . 2_454 129.8(4) yes
F2 K1 F2 3_555 . 2_454 167.2(4) yes
F2 K1 F2 3_555 . 6_555 84.6(4) yes
F2 K1 F2 3_555 . 7_454 83.0(3) yes
F2 K1 F1 3_555 . . 63.0(4) yes
F2 K1 F1 3_555 . 2_454 129.8(4) yes
F2 K1 F2 7_454 . 2_454 109.1(5) yes
F2 K1 F2 7_454 . 6_555 167.2(4) yes
F2 K1 F2 7_454 . 3_555 83.0(3) yes
F2 K1 F1 7_454 . . 113.6(4) yes
F2 K1 F1 7_454 . 2_454 61.9(3) yes
F1 K1 F1 . . 2_454 97.9(6) yes
F1 K1 F1 2_454 . . 97.9(6) yes

loop_
_geom_bond_atom_site_label_1
_geom_bond_atom_site_label_2
_geom_bond_site_symmetry_1
_geom_bond_site_symmetry_2
_geom_bond_distance
_geom_bond_publ_flag
Ag1 F2 . . 2.099(10) yes
Ag1 F2 . 5_655 2.099(10) yes
Ag1 F2 . 2_554 2.415(9) yes
Ag1 F2 . 6_555 2.415(9) yes
Ag1 F1 . . 2.117(3) yes
Ag1 F1 . 5_655 2.117(3) yes
F2 F1 . . 2.957(16) yes
F2 F1 . 6_554 2.813(17) yes
F2 K1 . 2_554 2.927(12) yes
F2 K1 . 6_554 2.625(13) yes
F1 K1 . . 2.753(17) yes
F1 K1 . 2_554 2.82(2) yes
